data_7132321
loop_
_publ_author_name
'Spoletti, Enrico'
'Verma, Vivek'
'Cappuccino, Chiara'
'Lusi, Matteo'

_publ_section_title
;
 Solid Solution Polymorphs afford two High-Soluble Co-Drug Forms of
 Tolbutamide and Chlorpropamide
;
_journal_name_full 'Chemical Communications'
_journal_paper_doi 10.1039/D3CC04725C
_journal_year 2023
_chemical_formula_sum 'C6.39 H7.16 Cl0.61 N O2 S'
_chemical_formula_weight 183.71
_chemical_name_common 'Toluensulfonamide Chlorobenzylsulfonamide'
_space_group_crystal_system monoclinic
_space_group_IT_number 14
_space_group_name_Hall '-P 2yn'
_space_group_name_H-M_alt 'P 1 21/n 1'
_atom_sites_solution_hydrogens geom
_audit_creation_method SHELXL-2014
_audit_update_record
;
2023-08-22 deposited with the CCDC.	2023-11-10 downloaded from the CCDC.
;
_cell_angle_alpha 90
_cell_angle_beta 92.933(3)
_cell_angle_gamma 90
_cell_formula_units_Z 4
_cell_length_a 6.6126(6)
_cell_length_b 16.3343(17)
_cell_length_c 7.6345(8)
_cell_measurement_reflns_used 126
_cell_measurement_temperature 298(2)
_cell_measurement_theta_max 20
_cell_measurement_theta_min 2
_cell_volume 823.54(14)
_computing_structure_refinement 'SHELXL-2014 (Sheldrick, 2014)'
_diffrn_ambient_temperature 298(2)
_diffrn_measured_fraction_theta_full 1.000
_diffrn_measured_fraction_theta_max 0.999
_diffrn_measurement_device_type 'Bruker D8 Quest'
_diffrn_radiation_type MoK\a
_diffrn_radiation_wavelength 0.71073
_diffrn_reflns_av_R_equivalents 0.1449
_diffrn_reflns_av_unetI/netI 0.0629
_diffrn_reflns_Laue_measured_fraction_full 1.000
_diffrn_reflns_Laue_measured_fraction_max 0.999
_diffrn_reflns_limit_h_max 7
_diffrn_reflns_limit_h_min -7
_diffrn_reflns_limit_k_max 19
_diffrn_reflns_limit_k_min -19
_diffrn_reflns_limit_l_max 9
_diffrn_reflns_limit_l_min -9
_diffrn_reflns_number 23369
_diffrn_reflns_point_group_measured_fraction_full 1.000
_diffrn_reflns_point_group_measured_fraction_max 0.999
_diffrn_reflns_theta_full 25.242
_diffrn_reflns_theta_max 25.453
_diffrn_reflns_theta_min 2.494
_exptl_absorpt_coefficient_mu 0.539
_exptl_absorpt_correction_T_max 0.7452
_exptl_absorpt_correction_T_min 0.7030
_exptl_absorpt_correction_type multi-scan
_exptl_absorpt_process_details sadabs
_exptl_crystal_colour colourless
_exptl_crystal_density_diffrn 1.482
_exptl_crystal_description plate
_exptl_crystal_F_000 380
_exptl_crystal_recrystallization_method 'Vapour deposition'
_exptl_crystal_size_max 0.1
_exptl_crystal_size_mid 0.1
_exptl_crystal_size_min 0.05
_refine_diff_density_max 0.431
_refine_diff_density_min -0.414
_refine_diff_density_rms 0.115
_refine_ls_extinction_coef 0.046(9)
_refine_ls_extinction_expression Fc^*^=kFc[1+0.001xFc^2^\l^3^/sin(2\q)]^-1/4^
_refine_ls_extinction_method SHELXL
_refine_ls_goodness_of_fit_ref 1.104
_refine_ls_hydrogen_treatment constr
_refine_ls_matrix_type full
_refine_ls_number_parameters 103
_refine_ls_number_reflns 1517
_refine_ls_number_restraints 0
_refine_ls_restrained_S_all 1.104
_refine_ls_R_factor_all 0.1357
_refine_ls_R_factor_gt 0.0634
_refine_ls_shift/su_max 1.485
_refine_ls_shift/su_mean 0.014
_refine_ls_structure_factor_coef Fsqd
_refine_ls_weighting_details 'w=1/[\s^2^(Fo^2^)+(0.1009P)^2^+0.2012P] where P=(Fo^2^+2Fc^2^)/3'
_refine_ls_weighting_scheme calc
_refine_ls_wR_factor_gt 0.1485
_refine_ls_wR_factor_ref 0.2057
_reflns_Friedel_coverage 0.000
_reflns_number_gt 869
_reflns_number_total 1517
_reflns_threshold_expression 'I > 2\s(I)'
_cod_data_source_file d3cc04725c2.cif
_cod_data_source_block SS4_60
_cod_original_sg_symbol_H-M 'P 21/n'
_cod_database_code 7132321
_shelx_space_group_comment
;
The symmetry employed for this shelxl refinement is uniquely defined
by the following loop, which should always be used as a source of
symmetry information in preference to the above space-group names.
They are only intended as comments.
;
_shelxl_version_number 2014-3

loop_
_space_group_symop_operation_xyz
'x, y, z'
'-x+1/2, y+1/2, -z+1/2'
'-x, -y, -z'
'x-1/2, -y-1/2, z-1/2'

loop_
_atom_site_label
_atom_site_type_symbol
_atom_site_fract_x
_atom_site_fract_y
_atom_site_fract_z
_atom_site_U_iso_or_equiv
_atom_site_adp_type
_atom_site_occupancy
_atom_site_site_symmetry_order
_atom_site_calc_flag
_atom_site_refinement_flags_posn
_atom_site_refinement_flags_adp
_atom_site_refinement_flags_occupancy
_atom_site_disorder_assembly
_atom_site_disorder_group
Cl1 Cl 0.2379(5) 0.59739(17) 0.1671(4) 0.1098(18) Uani 0.611(12) 1 d . . P A 2
S1 S 0.73030(18) 0.28180(9) 0.35360(17) 0.0501(6) Uani 1 1 d . . . . .
O1 O 0.9256(5) 0.3037(3) 0.4277(5) 0.0670(12) Uani 1 1 d . . . . .
N1 N 0.7668(6) 0.2354(3) 0.1748(6) 0.0572(13) Uani 1 1 d . . . . .
H1A H 0.8880 0.2284 0.1419 0.069 Uiso 1 1 calc R U . . .
H1B H 0.6654 0.2174 0.1111 0.069 Uiso 1 1 calc R U . . .
C1 C 0.2379(5) 0.59739(17) 0.1671(4) 0.1098(18) Uani 0.389(12) 1 d . . P A 1
H1C H 0.3243 0.6437 0.1508 0.165 Uiso 0.389(12) 1 calc R U P A 1
H1D H 0.1504 0.6085 0.2607 0.165 Uiso 0.389(12) 1 calc R U P A 1
H1E H 0.1577 0.5873 0.0609 0.165 Uiso 0.389(12) 1 calc R U P A 1
O2 O 0.6014(5) 0.2304(2) 0.4507(5) 0.0646(12) Uani 1 1 d . . . . .
C2 C 0.3826(10) 0.5133(4) 0.2182(7) 0.0649(16) Uani 1 1 d . . . . .
C3 C 0.5823(11) 0.5182(4) 0.2749(8) 0.0715(18) Uani 1 1 d . . . . .
H3 H 0.6457 0.5689 0.2839 0.086 Uiso 1 1 calc R U . . .
C4 C 0.6894(8) 0.4482(4) 0.3183(7) 0.0615(16) Uani 1 1 d . . . . .
H4 H 0.8250 0.4517 0.3564 0.074 Uiso 1 1 calc R U . . .
C5 C 0.5948(7) 0.3725(3) 0.3052(6) 0.0459(13) Uani 1 1 d . . . . .
C6 C 0.3936(7) 0.3670(4) 0.2490(7) 0.0585(15) Uani 1 1 d . . . . .
H6 H 0.3292 0.3164 0.2408 0.070 Uiso 1 1 calc R U . . .
C7 C 0.2899(8) 0.4379(4) 0.2053(8) 0.0640(16) Uani 1 1 d . . . . .
H7 H 0.1546 0.4348 0.1663 0.077 Uiso 1 1 calc R U . . .

loop_
_atom_site_aniso_label
_atom_site_aniso_U_11
_atom_site_aniso_U_22
_atom_site_aniso_U_33
_atom_site_aniso_U_23
_atom_site_aniso_U_13
_atom_site_aniso_U_12
Cl1 0.166(3) 0.078(2) 0.086(2) 0.0094(15) 0.0141(18) 0.0433(18)
S1 0.0428(8) 0.0593(9) 0.0481(8) 0.0030(7) 0.0025(5) 0.0019(6)
O1 0.045(2) 0.089(3) 0.065(2) -0.005(2) -0.0145(18) -0.0009(19)
N1 0.046(2) 0.066(3) 0.060(3) -0.014(2) 0.006(2) 0.006(2)
C1 0.166(3) 0.078(2) 0.086(2) 0.0094(15) 0.0141(18) 0.0433(18)
O2 0.059(2) 0.070(3) 0.066(3) 0.016(2) 0.0163(19) 0.0020(18)
C2 0.088(5) 0.055(4) 0.052(4) -0.002(3) 0.011(3) 0.018(3)
C3 0.093(5) 0.051(4) 0.071(4) -0.004(3) 0.013(4) -0.008(3)
C4 0.061(4) 0.060(4) 0.064(4) -0.009(3) 0.010(3) -0.004(3)
C5 0.048(3) 0.049(3) 0.041(3) -0.003(2) 0.005(2) 0.003(2)
C6 0.047(3) 0.057(4) 0.071(4) 0.000(3) -0.002(3) 0.006(3)
C7 0.053(3) 0.073(4) 0.065(4) 0.000(3) -0.001(3) 0.012(3)

loop_
_atom_type_symbol
_atom_type_description
_atom_type_scat_dispersion_real
_atom_type_scat_dispersion_imag
_atom_type_scat_source
C C 0.0033 0.0016 'International Tables Vol C Tables 4.2.6.8 and 6.1.1.4'
H H 0.0000 0.0000 'International Tables Vol C Tables 4.2.6.8 and 6.1.1.4'
Cl Cl 0.1484 0.1585 'International Tables Vol C Tables 4.2.6.8 and 6.1.1.4'
N N 0.0061 0.0033 'International Tables Vol C Tables 4.2.6.8 and 6.1.1.4'
O O 0.0106 0.0060 'International Tables Vol C Tables 4.2.6.8 and 6.1.1.4'
S S 0.1246 0.1234 'International Tables Vol C Tables 4.2.6.8 and 6.1.1.4'

loop_
_geom_angle_atom_site_label_1
_geom_angle_atom_site_label_2
_geom_angle_atom_site_label_3
_geom_angle
_geom_angle_site_symmetry_1
_geom_angle_site_symmetry_3
_geom_angle_publ_flag
O1 S1 O2 119.5(2) . . ?
O1 S1 N1 106.6(2) . . ?
O2 S1 N1 106.6(2) . . ?
O1 S1 C5 108.2(2) . . ?
O2 S1 C5 107.0(2) . . ?
N1 S1 C5 108.6(2) . . ?
S1 N1 H1A 120.0 . . ?
S1 N1 H1B 120.0 . . ?
H1A N1 H1B 120.0 . . ?
C3 C2 C7 119.5(5) . . ?
C3 C2 Cl1 123.0(5) . . ?
C7 C2 Cl1 117.4(5) . . ?
C2 C3 C4 120.2(6) . . ?
C2 C3 H3 119.9 . . ?
C4 C3 H3 119.9 . . ?
C3 C4 C5 119.9(5) . . ?
C3 C4 H4 120.1 . . ?
C5 C4 H4 120.1 . . ?
C6 C5 C4 120.3(5) . . ?
C6 C5 S1 118.9(4) . . ?
C4 C5 S1 120.8(4) . . ?
C7 C6 C5 118.7(5) . . ?
C7 C6 H6 120.6 . . ?
C5 C6 H6 120.6 . . ?
C2 C7 C6 121.4(5) . . ?
C2 C7 H7 119.3 . . ?
C6 C7 H7 119.3 . . ?

loop_
_geom_bond_atom_site_label_1
_geom_bond_atom_site_label_2
_geom_bond_distance
_geom_bond_site_symmetry_2
_geom_bond_publ_flag
Cl1 C2 1.708(6) . ?
S1 O1 1.429(3) . ?
S1 O2 1.431(4) . ?
S1 N1 1.590(4) . ?
S1 C5 1.761(5) . ?
N1 H1A 0.8600 . ?
N1 H1B 0.8600 . ?
C2 C3 1.371(9) . ?
C2 C7 1.377(8) . ?
C3 C4 1.375(8) . ?
C3 H3 0.9300 . ?
C4 C5 1.388(7) . ?
C4 H4 0.9300 . ?
C5 C6 1.380(7) . ?
C6 C7 1.378(8) . ?
C6 H6 0.9300 . ?
C7 H7 0.9300 . ?

loop_
_geom_torsion_atom_site_label_1
_geom_torsion_atom_site_label_2
_geom_torsion_atom_site_label_3
_geom_torsion_atom_site_label_4
_geom_torsion
_geom_torsion_site_symmetry_1
_geom_torsion_site_symmetry_2
_geom_torsion_site_symmetry_3
_geom_torsion_site_symmetry_4
_geom_torsion_publ_flag
C7 C2 C3 C4 0.0(9) . . . . ?
Cl1 C2 C3 C4 178.3(4) . . . . ?
C2 C3 C4 C5 -0.2(9) . . . . ?
C3 C4 C5 C6 -0.1(8) . . . . ?
C3 C4 C5 S1 178.1(4) . . . . ?
O1 S1 C5 C6 -173.3(4) . . . . ?
O2 S1 C5 C6 -43.4(5) . . . . ?
N1 S1 C5 C6 71.4(4) . . . . ?
O1 S1 C5 C4 8.5(5) . . . . ?
O2 S1 C5 C4 138.5(4) . . . . ?
N1 S1 C5 C4 -106.8(4) . . . . ?
C4 C5 C6 C7 0.4(8) . . . . ?
S1 C5 C6 C7 -177.7(4) . . . . ?
C3 C2 C7 C6 0.3(9) . . . . ?
Cl1 C2 C7 C6 -178.1(4) . . . . ?
C5 C6 C7 C2 -0.6(8) . . . . ?
